data_9012849
loop_
_publ_author_name
'Range, K. J.'
'Wildenauer, M.'
'Heyns, A. M.'

_publ_section_title
;
 Extrem kurze nichtbindende sauerstoff-sauerstoff-abstaende: Die
 kristallstrukturen von NbBO4, NaNb3O8 und NaTa3O8
 Note: data from ICSD
;
_journal_name_full 'Angewandte Chemie'
_journal_page_first 973
_journal_page_last 975
_journal_paper_doi 10.1002/ange.19881000721
_journal_volume 100
_journal_year 1988
_chemical_formula_structural NaNb3O8
_chemical_formula_sum 'Na Nb3 O8'
_space_group_IT_number 72
_symmetry_space_group_name_Hall '-I 2 2c'
_symmetry_space_group_name_H-M 'I b a m'
_cell_angle_alpha 90
_cell_angle_beta 90
_cell_angle_gamma 90
_cell_length_a 7.3244
_cell_length_b 10.3100
_cell_length_c 7.0426
_cell_formula_units_Z 4
_cell_volume 531.819
_database_code_amcsd 0011992
_exptl_crystal_density_diffrn 5.367
_cod_database_code 9012849
_amcsd_formula_title NaNb3O8

loop_
_space_group_symop_operation_xyz
x,y,z
1/2+x,1/2+y,1/2+z
x,-y,1/2+z
1/2+x,1/2-y,+z
-x,y,1/2-z
1/2-x,1/2+y,-z
-x,y,1/2+z
1/2-x,1/2+y,+z
x,-y,1/2-z
1/2+x,1/2-y,-z
x,y,-z
1/2+x,1/2+y,1/2-z
-x,-y,z
1/2-x,1/2-y,1/2+z
-x,-y,-z
1/2-x,1/2-y,1/2-z

loop_
_atom_site_aniso_label
_atom_site_aniso_U_11
_atom_site_aniso_U_22
_atom_site_aniso_U_33
_atom_site_aniso_U_12
_atom_site_aniso_U_13
_atom_site_aniso_U_23
Na 0.02090 0.01064 0.01647 0.00000 0.00000 0.00000
Nb1 0.00407 0.00382 0.00532 0.00000 0.00000 0.00000
Nb2 0.00388 0.00503 0.00671 0.00050 0.00000 0.00000
O1 0.00456 0.00925 0.01520 -0.00064 0.00000 0.00000
O2 0.00697 0.00925 0.00507 0.00241 0.00000 0.00000
O3 0.00823 0.00735 0.00773 0.00241 0.00025 0.00190

loop_
_atom_site_label
_atom_site_fract_x
_atom_site_fract_y
_atom_site_fract_z
Na 0.00000 0.00000 0.25000
Nb1 0.00000 0.50000 0.75000
Nb2 0.25239 0.26430 0.00000
O1 0.98330 0.16700 0.00000
O2 0.10670 0.42370 0.00000
O3 0.19850 0.36110 0.29960

loop_
_cod_related_entry_id
_cod_related_entry_database
_cod_related_entry_code
1 AMCSD 0011992
